data_7105318
loop_
_publ_author_name
'Chen, Shan-Ci'
'Zhang, Jian'
'Yu, Rong-Min'
'Wu, Xiao-Yuan'
'Xie, Yi-Ming'
'Wang, Fei'
'Lu, Can-Zhong'

_publ_section_title
;
 Spontaneous asymmetrical crystallization of a three-dimensional
 diamondoid framework material from achiral precursors.
;
_journal_issue 9
_journal_name_full 'Chemical communications (Cambridge, England)'
_journal_page_first 1449
_journal_page_last 1451
_journal_paper_doi 10.1039/b919836a
_journal_volume 46
_journal_year 2010
_chemical_formula_moiety 'C4 H4 N6 S4 Zn'
_chemical_formula_sum 'C4 H4 N6 S4 Zn'
_chemical_formula_weight 329.74
_chemical_name_systematic
;
?
;
_space_group_IT_number 19
_symmetry_cell_setting orthorhombic
_symmetry_space_group_name_Hall 'P 2ac 2ab'
_symmetry_space_group_name_H-M 'P 21 21 21'
_atom_sites_solution_hydrogens geom
_atom_sites_solution_primary direct
_atom_sites_solution_secondary difmap
_audit_creation_method SHELXL-97
_cell_angle_alpha 90.00
_cell_angle_beta 90.00
_cell_angle_gamma 90.00
_cell_formula_units_Z 4
_cell_length_a 8.2676(8)
_cell_length_b 11.1516(11)
_cell_length_c 11.2300(11)
_cell_measurement_reflns_used 2927
_cell_measurement_temperature 293(2)
_cell_measurement_theta_max 27.4719
_cell_measurement_theta_min 3.0595
_cell_volume 1035.37(18)
_computing_structure_refinement 'SHELXL-97 (Sheldrick, 1997)'
_computing_structure_solution 'SHELXS-97 (Sheldrick, 1990)'
_diffrn_ambient_temperature 293(2)
_diffrn_detector_area_resol_mean 13.6612
_diffrn_measured_fraction_theta_full 0.985
_diffrn_measured_fraction_theta_max 0.985
_diffrn_measurement_device_type 'SCXMini Mercury'
_diffrn_measurement_method CCD_Profile_fitting
_diffrn_radiation_monochromator graphite
_diffrn_radiation_source 'fine-focus sealed tube'
_diffrn_radiation_type MoK\a
_diffrn_radiation_wavelength 0.71073
_diffrn_reflns_av_R_equivalents 0.0486
_diffrn_reflns_av_sigmaI/netI 0.0430
_diffrn_reflns_limit_h_max 10
_diffrn_reflns_limit_h_min -10
_diffrn_reflns_limit_k_max 14
_diffrn_reflns_limit_k_min -14
_diffrn_reflns_limit_l_max 13
_diffrn_reflns_limit_l_min -13
_diffrn_reflns_number 7794
_diffrn_reflns_theta_full 27.47
_diffrn_reflns_theta_max 27.47
_diffrn_reflns_theta_min 2.57
_exptl_absorpt_coefficient_mu 3.150
_exptl_absorpt_correction_T_max 0.6494
_exptl_absorpt_correction_T_min 0.5715
_exptl_absorpt_correction_type multi-scan
_exptl_crystal_colour colorless
_exptl_crystal_density_diffrn 2.115
_exptl_crystal_density_method 'not measured'
_exptl_crystal_description blcok
_exptl_crystal_F_000 656
_exptl_crystal_size_max 0.20
_exptl_crystal_size_mid 0.15
_exptl_crystal_size_min 0.15
_refine_diff_density_max 0.513
_refine_diff_density_min -0.632
_refine_diff_density_rms 0.114
_refine_ls_abs_structure_details 'Flack H D (1983), Acta Cryst. A39, 876-881'
_refine_ls_abs_structure_Flack -0.001(17)
_refine_ls_extinction_method none
_refine_ls_goodness_of_fit_ref 1.156
_refine_ls_hydrogen_treatment constr
_refine_ls_matrix_type full
_refine_ls_number_parameters 136
_refine_ls_number_reflns 2333
_refine_ls_number_restraints 0
_refine_ls_restrained_S_all 1.156
_refine_ls_R_factor_all 0.0379
_refine_ls_R_factor_gt 0.0299
_refine_ls_shift/su_max 0.000
_refine_ls_shift/su_mean 0.000
_refine_ls_structure_factor_coef Fsqd
_refine_ls_weighting_details 'calc w=1/[\s^2^(Fo^2^)+(0.0215P)^2^+1.7926P] where P=(Fo^2^+2Fc^2^)/3'
_refine_ls_weighting_scheme calc
_refine_ls_wR_factor_gt 0.0619
_refine_ls_wR_factor_ref 0.0808
_reflns_number_gt 2086
_reflns_number_total 2333
_reflns_threshold_expression >2sigma(I)
_cod_data_source_file b919836a.txt
_cod_data_source_block a
_cod_depositor_comments
;
The following automatic conversions were performed:
'_symmetry_cell_setting' value 'Orthorhombic' changed to 'orthorhombic'
according to '/home/saulius/struct/CIF-dictionaries/cif_core.dic'
dictionary named 'cif_core.dic' version 2.4.1 from
2010-06-29.

'_exptl_absorpt_correction_type' value 'Multi-scan' changed
to 'multi-scan' according to
'/home/saulius/struct/CIF-dictionaries/cif_core.dic' dictionary named
'cif_core.dic' version 2.4.1 from 2010-06-29.

Automatic conversion script
Id: cif_fix_enum 1527 2010-12-29 10:47:43Z saulius 
;
_cod_original_sg_symbol_H-M P2(1)2(1)2(1)
_cod_database_code 7105318

loop_
_symmetry_equiv_pos_as_xyz
'x, y, z'
'-x+1/2, -y, z+1/2'
'-x, y+1/2, -z+1/2'
'x+1/2, -y+1/2, -z'

loop_
_atom_site_label
_atom_site_type_symbol
_atom_site_fract_x
_atom_site_fract_y
_atom_site_fract_z
_atom_site_U_iso_or_equiv
_atom_site_adp_type
_atom_site_occupancy
_atom_site_symmetry_multiplicity
_atom_site_calc_flag
_atom_site_refinement_flags
_atom_site_disorder_assembly
_atom_site_disorder_group
Zn1 Zn 0.88003(6) 0.62215(4) 0.35662(5) 0.02130(13) Uani 1 1 d . . .
S4 S 0.89618(15) 0.69803(11) 0.00064(11) 0.0298(3) Uani 1 1 d . . .
S3 S 0.69413(14) 0.71247(11) 0.22602(11) 0.0275(3) Uani 1 1 d . . .
S2 S 0.75819(14) 0.96483(11) 0.40728(12) 0.0278(3) Uani 1 1 d . . .
S1 S 0.99484(15) 0.76503(10) 0.47862(11) 0.0259(3) Uani 1 1 d . . .
N1 N 1.0365(5) 0.9368(3) 0.3108(4) 0.0236(8) Uani 1 1 d . . .
N2 N 0.6627(5) 0.5552(3) 0.0462(3) 0.0235(8) Uani 1 1 d . . .
N3 N 0.7228(5) 0.5209(3) -0.0633(3) 0.0229(8) Uani 1 1 d . . .
N4 N 0.9646(4) 1.0324(3) 0.2530(4) 0.0238(9) Uani 1 1 d . . .
N5 N 0.7257(5) 1.1450(4) 0.2466(4) 0.0379(11) Uani 1 1 d . . .
H5A H 0.7621 1.1898 0.1903 0.046 Uiso 1 1 calc R . .
H5B H 0.6303 1.1569 0.2746 0.046 Uiso 1 1 calc R . .
N6 N 0.9189(6) 0.5749(4) -0.2061(4) 0.0391(12) Uani 1 1 d . . .
H6A H 0.8884 0.5194 -0.2542 0.047 Uiso 1 1 calc R . .
H6B H 0.9972 0.6218 -0.2254 0.047 Uiso 1 1 calc R . .
C4 C 0.9449(5) 0.8910(4) 0.3912(4) 0.0219(9) Uani 1 1 d . . .
C3 C 0.8172(6) 1.0572(4) 0.2904(4) 0.0233(10) Uani 1 1 d . . .
C2 C 0.7399(5) 0.6449(4) 0.0905(4) 0.0228(9) Uani 1 1 d . . .
C1 C 0.8441(6) 0.5885(4) -0.1006(4) 0.0253(10) Uani 1 1 d . . .

loop_
_atom_site_aniso_label
_atom_site_aniso_U_11
_atom_site_aniso_U_22
_atom_site_aniso_U_33
_atom_site_aniso_U_23
_atom_site_aniso_U_13
_atom_site_aniso_U_12
Zn1 0.0217(2) 0.0197(2) 0.0224(3) -0.0003(2) 0.0000(2) -0.0013(2)
S4 0.0326(6) 0.0289(6) 0.0281(6) -0.0037(5) 0.0017(6) -0.0121(5)
S3 0.0287(6) 0.0285(6) 0.0252(6) -0.0055(5) -0.0051(5) 0.0095(5)
S2 0.0246(6) 0.0275(6) 0.0312(7) 0.0041(5) 0.0076(5) 0.0015(5)
S1 0.0296(6) 0.0215(5) 0.0266(6) 0.0002(5) -0.0066(5) -0.0018(4)
N1 0.0209(19) 0.0213(18) 0.029(2) 0.0013(16) -0.0019(16) -0.0009(15)
N2 0.025(2) 0.0231(19) 0.022(2) -0.0020(16) -0.0027(15) -0.0010(14)
N3 0.025(2) 0.0216(19) 0.022(2) -0.0022(15) 0.0007(16) -0.0051(15)
N4 0.024(2) 0.0243(19) 0.023(2) 0.0042(16) -0.0016(17) -0.0023(15)
N5 0.031(2) 0.034(2) 0.049(3) 0.015(2) 0.009(2) 0.0136(18)
N6 0.045(3) 0.037(2) 0.036(3) -0.007(2) 0.014(2) -0.017(2)
C4 0.0188(19) 0.021(2) 0.026(2) -0.0037(19) -0.0011(17) -0.0035(16)
C3 0.024(2) 0.021(2) 0.025(2) -0.0033(19) 0.003(2) 0.0002(17)
C2 0.022(2) 0.023(2) 0.024(2) 0.0019(18) -0.0054(19) 0.0027(17)
C1 0.025(2) 0.024(2) 0.027(3) 0.0003(18) 0.0055(19) -0.0060(17)

loop_
_atom_type_symbol
_atom_type_description
_atom_type_scat_dispersion_real
_atom_type_scat_dispersion_imag
_atom_type_scat_source
C C 0.0033 0.0016 'International Tables Vol C Tables 4.2.6.8 and 6.1.1.4'
H H 0.0000 0.0000 'International Tables Vol C Tables 4.2.6.8 and 6.1.1.4'
N N 0.0061 0.0033 'International Tables Vol C Tables 4.2.6.8 and 6.1.1.4'
S S 0.1246 0.1234 'International Tables Vol C Tables 4.2.6.8 and 6.1.1.4'
Zn Zn 0.2839 1.4301 'International Tables Vol C Tables 4.2.6.8 and 6.1.1.4'

loop_
_geom_angle_atom_site_label_1
_geom_angle_atom_site_label_2
_geom_angle_atom_site_label_3
_geom_angle
_geom_angle_site_symmetry_1
_geom_angle_site_symmetry_3
_geom_angle_publ_flag
N3 Zn1 N4 98.40(16) 2_665 3_745 ?
N3 Zn1 S1 117.05(11) 2_665 . ?
N4 Zn1 S1 115.99(11) 3_745 . ?
N3 Zn1 S3 109.94(11) 2_665 . ?
N4 Zn1 S3 104.19(12) 3_745 . ?
S1 Zn1 S3 110.11(4) . . ?
C1 S4 C2 87.5(2) . . ?
C2 S3 Zn1 102.58(15) . . ?
C3 S2 C4 87.3(2) . . ?
C4 S1 Zn1 97.07(15) . . ?
C4 N1 N4 112.5(4) . . ?
C2 N2 N3 112.4(4) . . ?
C1 N3 N2 113.4(4) . . ?
C1 N3 Zn1 129.0(3) . 2_664 ?
N2 N3 Zn1 117.6(3) . 2_664 ?
C3 N4 N1 114.2(4) . . ?
C3 N4 Zn1 132.1(3) . 3_755 ?
N1 N4 Zn1 113.0(3) . 3_755 ?
N1 C4 S2 113.8(3) . . ?
N1 C4 S1 124.8(3) . . ?
S2 C4 S1 121.4(3) . . ?
N4 C3 N5 124.2(4) . . ?
N4 C3 S2 112.1(4) . . ?
N5 C3 S2 123.7(4) . . ?
N2 C2 S3 124.6(4) . . ?
N2 C2 S4 114.1(4) . . ?
S3 C2 S4 121.4(3) . . ?
N3 C1 N6 124.3(4) . . ?
N3 C1 S4 112.6(4) . . ?
N6 C1 S4 123.1(3) . . ?

loop_
_geom_bond_atom_site_label_1
_geom_bond_atom_site_label_2
_geom_bond_distance
_geom_bond_site_symmetry_2
_geom_bond_publ_flag
Zn1 N3 2.019(4) 2_665 ?
Zn1 N4 2.041(4) 3_745 ?
Zn1 S1 2.3058(13) . ?
Zn1 S3 2.3511(13) . ?
S4 C1 1.723(5) . ?
S4 C2 1.743(5) . ?
S3 C2 1.740(5) . ?
S2 C3 1.738(5) . ?
S2 C4 1.759(4) . ?
S1 C4 1.763(5) . ?
N1 C4 1.284(6) . ?
N1 N4 1.382(5) . ?
N2 C2 1.287(6) . ?
N2 N3 1.380(5) . ?
N3 C1 1.322(6) . ?
N3 Zn1 2.019(4) 2_664 ?
N4 C3 1.318(6) . ?
N4 Zn1 2.041(4) 3_755 ?
N5 C3 1.332(6) . ?
N6 C1 1.345(6) . ?
